data_7022239
loop_
_publ_author_name
'Chen, Weifeng'
'Wang, Liliang'
'Li, Zhifang'
'Lin, Aiqin'
'Lai, Guoqiao'
'Xiao, Xuqiong'
'Deng, Yuan'
'Kira, Mitsuo'

_publ_section_title
;
 Diverse reactivity of an isolable dialkylsilylene toward imines.
;
_journal_issue 5
_journal_name_full 'Dalton transactions (Cambridge, England : 2003)'
_journal_page_first 1872
_journal_page_last 1878
_journal_paper_doi 10.1039/c2dt32126b
_journal_volume 42
_journal_year 2013
_chemical_formula_sum 'C30 H55 N Si5'
_chemical_formula_weight 570.20
_chemical_name_systematic
;
?
;
_space_group_IT_number 2
_symmetry_cell_setting triclinic
_symmetry_space_group_name_Hall '-P 1'
_symmetry_space_group_name_H-M 'P -1'
_atom_sites_solution_hydrogens geom
_atom_sites_solution_primary direct
_atom_sites_solution_secondary difmap
_audit_creation_method SHELXL-97
_cell_angle_alpha 74.1470(10)
_cell_angle_beta 82.1350(10)
_cell_angle_gamma 69.5230(10)
_cell_formula_units_Z 2
_cell_length_a 11.4647(8)
_cell_length_b 11.7712(9)
_cell_length_c 14.2938(11)
_cell_measurement_reflns_used 9867
_cell_measurement_temperature 296(2)
_cell_measurement_theta_max 27.47
_cell_measurement_theta_min 2.19
_cell_volume 1736.6(2)
_computing_cell_refinement 'Bruker SAINT'
_computing_data_collection 'Bruker APEX2'
_computing_data_reduction 'Bruker SAINT'
_computing_molecular_graphics 'Bruker SHELXTL'
_computing_publication_material 'Bruker SHELXTL'
_computing_structure_refinement 'SHELXL-97 (Sheldrick, 2008)'
_computing_structure_solution 'SHELXS-97 (Sheldrick, 2008)'
_diffrn_ambient_temperature 296(2)
_diffrn_measured_fraction_theta_full 0.992
_diffrn_measured_fraction_theta_max 0.992
_diffrn_measurement_device_type 'Bruker APEX-II CCD'
_diffrn_measurement_method '\f and \w scans'
_diffrn_radiation_monochromator graphite
_diffrn_radiation_source 'fine-focus sealed tube'
_diffrn_radiation_type MoK\a
_diffrn_radiation_wavelength 0.71073
_diffrn_reflns_av_R_equivalents 0.0210
_diffrn_reflns_av_sigmaI/netI 0.0191
_diffrn_reflns_limit_h_max 13
_diffrn_reflns_limit_h_min -13
_diffrn_reflns_limit_k_max 13
_diffrn_reflns_limit_k_min -13
_diffrn_reflns_limit_l_max 16
_diffrn_reflns_limit_l_min -16
_diffrn_reflns_number 23579
_diffrn_reflns_theta_full 25.00
_diffrn_reflns_theta_max 25.00
_diffrn_reflns_theta_min 1.48
_exptl_absorpt_coefficient_mu 0.224
_exptl_absorpt_correction_T_max 0.946
_exptl_absorpt_correction_T_min 0.920
_exptl_absorpt_correction_type multi-scan
_exptl_crystal_colour colorless
_exptl_crystal_density_diffrn 1.090
_exptl_crystal_density_method 'not measured'
_exptl_crystal_description block
_exptl_crystal_F_000 624
_exptl_crystal_size_max 0.37
_exptl_crystal_size_mid 0.34
_exptl_crystal_size_min 0.25
_refine_diff_density_max 0.365
_refine_diff_density_min -0.220
_refine_diff_density_rms 0.057
_refine_ls_extinction_method none
_refine_ls_goodness_of_fit_ref 1.096
_refine_ls_hydrogen_treatment mixed
_refine_ls_matrix_type full
_refine_ls_number_parameters 341
_refine_ls_number_reflns 6067
_refine_ls_number_restraints 0
_refine_ls_restrained_S_all 1.096
_refine_ls_R_factor_all 0.0393
_refine_ls_R_factor_gt 0.0340
_refine_ls_shift/su_max 0.001
_refine_ls_shift/su_mean 0.000
_refine_ls_structure_factor_coef Fsqd
_refine_ls_weighting_details 'calc w=1/[\s^2^(Fo^2^)+(0.0836P)^2^+0.4035P] where P=(Fo^2^+2Fc^2^)/3'
_refine_ls_weighting_scheme calc
_refine_ls_wR_factor_gt 0.1105
_refine_ls_wR_factor_ref 0.1298
_reflns_number_gt 5449
_reflns_number_total 6067
_reflns_threshold_expression >2sigma(I)
_cod_data_source_file c2dt32126b.txt
_cod_data_source_block mo_20101104b_0m
_cod_depositor_comments
;
The following automatic conversions were performed:

'_exptl_absorpt_correction_type' value 'Multi-scan' changed to
'multi-scan' according to
/home/saulius/struct/CIF-dictionaries/cif_core.dic dictionary named
'cif_core.dic' version 2.4.2 from 2011-04-26.

Automatic conversion script
Id: cif_fix_values 1891 2012-01-12 08:04:46Z andrius 
;
_cod_original_sg_symbol_H-M p-1
_cod_database_code 7022239

loop_
_symmetry_equiv_pos_as_xyz
'x, y, z'
'-x, -y, -z'

loop_
_atom_site_label
_atom_site_type_symbol
_atom_site_fract_x
_atom_site_fract_y
_atom_site_fract_z
_atom_site_U_iso_or_equiv
_atom_site_adp_type
_atom_site_occupancy
_atom_site_symmetry_multiplicity
_atom_site_calc_flag
_atom_site_refinement_flags
Si1 Si 0.20305(4) 0.72773(4) 0.21688(3) 0.03003(14) Uani 1 1 d .
Si4 Si 0.32074(5) 0.41749(4) 0.24985(4) 0.04171(15) Uani 1 1 d .
Si5 Si 0.19205(5) 0.59188(5) 0.06128(3) 0.03924(15) Uani 1 1 d .
Si3 Si 0.44673(5) 0.78216(5) 0.27788(4) 0.04714(16) Uani 1 1 d .
Si2 Si 0.25142(6) 0.98161(5) 0.13222(4) 0.05041(17) Uani 1 1 d .
C25 C -0.10232(17) 0.79555(18) 0.35290(13) 0.0433(4) Uani 1 1 d .
C18 C 0.15193(17) 0.7143(2) 0.50738(13) 0.0485(5) Uani 1 1 d .
C30 C -0.1651(2) 0.8010(2) 0.44186(16) 0.0626(6) Uani 1 1 d .
H30 H -0.1377 0.7351 0.4959 0.075 Uiso 1 1 calc R
C26 C -0.14603(19) 0.8946(2) 0.27392(15) 0.0564(5) Uani 1 1 d .
H26 H -0.1056 0.8928 0.2131 0.068 Uiso 1 1 calc R
C27 C -0.2491(2) 0.9963(2) 0.28437(19) 0.0694(6) Uani 1 1 d .
H27 H -0.2776 1.0621 0.2305 0.083 Uiso 1 1 calc R
C29 C -0.2683(2) 0.9032(3) 0.4520(2) 0.0768(7) Uani 1 1 d .
H29 H -0.3095 0.9051 0.5126 0.092 Uiso 1 1 calc R
C19 C 0.1672(2) 0.5891(2) 0.54329(15) 0.0592(5) Uani 1 1 d .
H19 H 0.1709 0.5407 0.5006 0.071 Uiso 1 1 calc R
C28 C -0.3098(2) 1.0010(2) 0.3737(2) 0.0719(7) Uani 1 1 d .
H28 H -0.3784 1.0700 0.3808 0.086 Uiso 1 1 calc R
C23 C 0.1469(3) 0.7844(3) 0.57240(17) 0.0779(7) Uani 1 1 d .
H23 H 0.1352 0.8694 0.5500 0.093 Uiso 1 1 calc R
C20 C 0.1774(2) 0.5338(3) 0.64274(18) 0.0762(7) Uani 1 1 d .
H20 H 0.1865 0.4495 0.6661 0.091 Uiso 1 1 calc R
C21 C 0.1740(3) 0.6038(4) 0.70563(17) 0.0923(10) Uani 1 1 d .
H21 H 0.1817 0.5671 0.7719 0.111 Uiso 1 1 calc R
C22 C 0.1594(4) 0.7277(4) 0.6709(2) 0.1024(11) Uani 1 1 d .
H22 H 0.1578 0.7749 0.7139 0.123 Uiso 1 1 calc R
C17 C 0.14197(18) 0.78096(18) 0.40016(12) 0.0430(4) Uani 1 1 d .
H17A H 0.0696 0.8560 0.3936 0.052 Uiso 1 1 calc R
H17B H 0.2147 0.8073 0.3795 0.052 Uiso 1 1 calc R
C12 C 0.2581(2) 0.4508(2) 0.00911(17) 0.0615(6) Uani 1 1 d .
H12A H 0.2113 0.4622 -0.0455 0.092 Uiso 1 1 calc R
H12B H 0.2530 0.3780 0.0579 0.092 Uiso 1 1 calc R
H12C H 0.3436 0.4401 -0.0118 0.092 Uiso 1 1 calc R
C11 C 0.1934(2) 0.7237(2) -0.04747(14) 0.0607(6) Uani 1 1 d .
H11A H 0.1490 0.7204 -0.0984 0.091 Uiso 1 1 calc R
H11B H 0.2780 0.7163 -0.0700 0.091 Uiso 1 1 calc R
H11C H 0.1540 0.8019 -0.0297 0.091 Uiso 1 1 calc R
C14 C 0.4588(2) 0.30859(19) 0.19490(19) 0.0650(6) Uani 1 1 d .
H14A H 0.4696 0.2238 0.2302 0.097 Uiso 1 1 calc R
H14B H 0.5325 0.3281 0.1985 0.097 Uiso 1 1 calc R
H14C H 0.4448 0.3184 0.1280 0.097 Uiso 1 1 calc R
C15 C 0.1878(2) 0.3547(2) 0.27095(19) 0.0683(6) Uani 1 1 d .
H15A H 0.2126 0.2719 0.3127 0.102 Uiso 1 1 calc R
H15B H 0.1645 0.3519 0.2098 0.102 Uiso 1 1 calc R
H15C H 0.1181 0.4080 0.3011 0.102 Uiso 1 1 calc R
C16 C 0.3721(3) 0.3956(2) 0.37380(16) 0.0734(7) Uani 1 1 d .
H16A H 0.3193 0.4630 0.4014 0.110 Uiso 1 1 calc R
H16B H 0.4567 0.3946 0.3692 0.110 Uiso 1 1 calc R
H16C H 0.3666 0.3177 0.4146 0.110 Uiso 1 1 calc R
C10 C 0.4810(2) 0.6321(2) 0.37369(17) 0.0680(6) Uani 1 1 d .
H10A H 0.5162 0.5631 0.3435 0.102 Uiso 1 1 calc R
H10B H 0.4053 0.6265 0.4096 0.102 Uiso 1 1 calc R
H10C H 0.5392 0.6295 0.4172 0.102 Uiso 1 1 calc R
C9 C 0.4033(3) 0.9068(3) 0.34828(19) 0.0741(7) Uani 1 1 d .
H9A H 0.3355 0.8986 0.3941 0.111 Uiso 1 1 calc R
H9B H 0.3785 0.9879 0.3040 0.111 Uiso 1 1 calc R
H9C H 0.4738 0.8974 0.3825 0.111 Uiso 1 1 calc R
C8 C 0.6002(2) 0.7808(3) 0.21185(19) 0.0692(6) Uani 1 1 d .
H8A H 0.6566 0.7801 0.2561 0.104 Uiso 1 1 calc R
H8B H 0.5879 0.8542 0.1591 0.104 Uiso 1 1 calc R
H8C H 0.6345 0.7076 0.1866 0.104 Uiso 1 1 calc R
C7 C 0.3675(3) 1.0671(2) 0.1015(2) 0.0830(8) Uani 1 1 d .
H7A H 0.3269 1.1529 0.0695 0.125 Uiso 1 1 calc R
H7B H 0.4330 1.0289 0.0590 0.125 Uiso 1 1 calc R
H7C H 0.4022 1.0634 0.1601 0.125 Uiso 1 1 calc R
C6 C 0.1228(3) 1.0575(2) 0.2133(2) 0.0738(7) Uani 1 1 d .
H6A H 0.1560 1.0514 0.2733 0.111 Uiso 1 1 calc R
H6B H 0.0614 1.0161 0.2267 0.111 Uiso 1 1 calc R
H6C H 0.0848 1.1439 0.1817 0.111 Uiso 1 1 calc R
C5 C 0.1798(3) 1.0165(2) 0.0131(2) 0.0859(9) Uani 1 1 d .
H5A H 0.1146 0.9804 0.0225 0.129 Uiso 1 1 calc R
H5B H 0.2423 0.9817 -0.0326 0.129 Uiso 1 1 calc R
H5C H 0.1457 1.1054 -0.0116 0.129 Uiso 1 1 calc R
C4 C 0.28317(15) 0.58202(14) 0.16763(11) 0.0316(3) Uani 1 1 d .
C1 C 0.32683(16) 0.80693(15) 0.18642(12) 0.0355(4) Uani 1 1 d .
C2 C 0.39646(17) 0.74363(16) 0.10067(12) 0.0396(4) Uani 1 1 d .
H2A H 0.3495 0.7851 0.0423 0.048 Uiso 1 1 calc R
H2B H 0.4781 0.7534 0.0870 0.048 Uiso 1 1 calc R
C3 C 0.41097(16) 0.60426(16) 0.12749(13) 0.0381(4) Uani 1 1 d .
H3A H 0.4725 0.5598 0.1766 0.046 Uiso 1 1 calc R
H3B H 0.4407 0.5709 0.0704 0.046 Uiso 1 1 calc R
N1 N 0.13196(13) 0.71188(13) 0.33309(10) 0.0377(3) Uani 1 1 d .
C24 C 0.01319(17) 0.68520(17) 0.34405(13) 0.0425(4) Uani 1 1 d .
H24A H 0.0157 0.6177 0.4015 0.051 Uiso 1 1 calc R
H24B H 0.0064 0.6563 0.2883 0.051 Uiso 1 1 calc R
C13 C 0.02321(19) 0.6112(2) 0.09433(16) 0.0557(5) Uani 1 1 d .
H13A H -0.0173 0.6898 0.1113 0.084 Uiso 1 1 calc R
H13B H 0.0165 0.5445 0.1488 0.084 Uiso 1 1 calc R
H13C H -0.0159 0.6092 0.0398 0.084 Uiso 1 1 calc R
H1 H 0.1044(17) 0.8049(17) 0.1530(13) 0.040(5) Uiso 1 1 d .

loop_
_atom_site_aniso_label
_atom_site_aniso_U_11
_atom_site_aniso_U_22
_atom_site_aniso_U_33
_atom_site_aniso_U_23
_atom_site_aniso_U_13
_atom_site_aniso_U_12
Si1 0.0317(2) 0.0305(2) 0.0285(2) -0.00843(17) -0.00168(17) -0.00984(18)
Si4 0.0472(3) 0.0308(2) 0.0448(3) -0.0063(2) -0.0041(2) -0.0115(2)
Si5 0.0427(3) 0.0441(3) 0.0360(3) -0.0153(2) -0.0038(2) -0.0154(2)
Si3 0.0455(3) 0.0566(3) 0.0493(3) -0.0161(2) -0.0048(2) -0.0255(2)
Si2 0.0628(4) 0.0317(3) 0.0563(3) -0.0083(2) -0.0024(3) -0.0169(2)
C25 0.0396(9) 0.0538(10) 0.0426(9) -0.0132(8) 0.0019(7) -0.0231(8)
C18 0.0402(10) 0.0746(13) 0.0360(9) -0.0225(9) 0.0032(7) -0.0200(9)
C30 0.0617(13) 0.0667(13) 0.0486(11) -0.0112(10) 0.0102(10) -0.0147(11)
C26 0.0474(11) 0.0710(13) 0.0464(10) -0.0068(10) -0.0011(8) -0.0199(10)
C27 0.0529(13) 0.0661(14) 0.0758(15) -0.0026(12) -0.0088(11) -0.0120(11)
C29 0.0674(15) 0.0885(18) 0.0680(15) -0.0305(14) 0.0217(12) -0.0179(14)
C19 0.0536(12) 0.0754(14) 0.0422(10) -0.0136(10) -0.0018(9) -0.0142(11)
C28 0.0512(13) 0.0671(14) 0.0931(18) -0.0266(13) 0.0013(12) -0.0106(11)
C23 0.104(2) 0.0970(19) 0.0502(13) -0.0354(13) 0.0064(12) -0.0443(16)
C20 0.0648(15) 0.0961(19) 0.0518(13) 0.0031(12) -0.0066(11) -0.0218(14)
C21 0.090(2) 0.153(3) 0.0343(12) -0.0135(15) -0.0017(12) -0.048(2)
C22 0.133(3) 0.157(3) 0.0440(14) -0.0457(18) 0.0040(15) -0.067(3)
C17 0.0458(10) 0.0516(10) 0.0385(9) -0.0183(8) 0.0017(7) -0.0200(8)
C12 0.0678(14) 0.0668(13) 0.0617(13) -0.0374(11) -0.0045(10) -0.0194(11)
C11 0.0799(15) 0.0703(13) 0.0361(10) -0.0076(9) -0.0122(10) -0.0301(12)
C14 0.0631(14) 0.0408(10) 0.0813(15) -0.0196(10) -0.0055(11) -0.0007(10)
C15 0.0706(15) 0.0516(12) 0.0795(16) 0.0041(11) -0.0042(12) -0.0310(11)
C16 0.107(2) 0.0534(12) 0.0507(12) 0.0006(10) -0.0196(12) -0.0188(13)
C10 0.0610(14) 0.0807(16) 0.0596(13) -0.0006(11) -0.0194(11) -0.0265(12)
C9 0.0834(17) 0.0934(18) 0.0755(16) -0.0456(14) -0.0020(13) -0.0469(15)
C8 0.0484(12) 0.0896(17) 0.0791(16) -0.0186(13) -0.0031(11) -0.0357(12)
C7 0.103(2) 0.0498(13) 0.101(2) -0.0112(13) 0.0109(16) -0.0431(14)
C6 0.0740(16) 0.0450(11) 0.0918(18) -0.0207(12) 0.0040(13) -0.0065(11)
C5 0.123(2) 0.0447(12) 0.0755(16) 0.0074(11) -0.0370(16) -0.0153(14)
C4 0.0335(8) 0.0304(7) 0.0324(8) -0.0096(6) -0.0009(6) -0.0110(6)
C1 0.0394(9) 0.0334(8) 0.0379(8) -0.0105(7) -0.0008(7) -0.0159(7)
C2 0.0424(9) 0.0427(9) 0.0373(8) -0.0110(7) 0.0049(7) -0.0197(7)
C3 0.0348(8) 0.0409(9) 0.0403(9) -0.0146(7) 0.0038(7) -0.0132(7)
N1 0.0403(8) 0.0458(8) 0.0322(7) -0.0146(6) 0.0035(6) -0.0186(6)
C24 0.0457(10) 0.0482(10) 0.0394(9) -0.0138(7) 0.0040(7) -0.0222(8)
C13 0.0454(11) 0.0678(13) 0.0605(12) -0.0215(10) -0.0078(9) -0.0201(10)

loop_
_atom_type_symbol
_atom_type_description
_atom_type_scat_dispersion_real
_atom_type_scat_dispersion_imag
_atom_type_scat_source
C C 0.0033 0.0016 'International Tables Vol C Tables 4.2.6.8 and 6.1.1.4'
H H 0.0000 0.0000 'International Tables Vol C Tables 4.2.6.8 and 6.1.1.4'
N N 0.0061 0.0033 'International Tables Vol C Tables 4.2.6.8 and 6.1.1.4'
Si Si 0.0817 0.0704 'International Tables Vol C Tables 4.2.6.8 and 6.1.1.4'

loop_
_geom_angle_atom_site_label_1
_geom_angle_atom_site_label_2
_geom_angle_atom_site_label_3
_geom_angle
N1 Si1 C1 118.89(7)
N1 Si1 C4 119.21(7)
C1 Si1 C4 101.23(7)
N1 Si1 H1 105.0(7)
C1 Si1 H1 105.6(7)
C4 Si1 H1 105.6(7)
C16 Si4 C15 105.12(13)
C16 Si4 C14 102.81(12)
C15 Si4 C14 108.95(12)
C16 Si4 C4 116.34(9)
C15 Si4 C4 113.60(9)
C14 Si4 C4 109.31(9)
C11 Si5 C13 105.57(11)
C11 Si5 C12 102.75(11)
C13 Si5 C12 106.89(11)
C11 Si5 C4 114.43(9)
C13 Si5 C4 113.34(8)
C12 Si5 C4 112.95(9)
C10 Si3 C8 105.46(12)
C10 Si3 C9 104.38(13)
C8 Si3 C9 106.70(12)
C10 Si3 C1 115.49(9)
C8 Si3 C1 109.60(10)
C9 Si3 C1 114.48(10)
C6 Si2 C5 105.51(14)
C6 Si2 C7 109.45(13)
C5 Si2 C7 103.30(14)
C6 Si2 C1 112.46(10)
C5 Si2 C1 113.12(9)
C7 Si2 C1 112.40(11)
C30 C25 C26 118.04(19)
C30 C25 C24 120.18(18)
C26 C25 C24 121.76(17)
C19 C18 C23 118.4(2)
C19 C18 C17 124.16(18)
C23 C18 C17 117.4(2)
C25 C30 C29 121.0(2)
C25 C30 H30 119.5
C29 C30 H30 119.5
C25 C26 C27 120.8(2)
C25 C26 H26 119.6
C27 C26 H26 119.6
C28 C27 C26 120.5(2)
C28 C27 H27 119.8
C26 C27 H27 119.8
C28 C29 C30 120.5(2)
C28 C29 H29 119.8
C30 C29 H29 119.8
C18 C19 C20 120.9(2)
C18 C19 H19 119.5
C20 C19 H19 119.5
C29 C28 C27 119.2(2)
C29 C28 H28 120.4
C27 C28 H28 120.4
C18 C23 C22 120.0(3)
C18 C23 H23 120.0
C22 C23 H23 120.0
C21 C20 C19 119.9(3)
C21 C20 H20 120.1
C19 C20 H20 120.1
C22 C21 C20 119.7(2)
C22 C21 H21 120.1
C20 C21 H21 120.1
C21 C22 C23 121.0(3)
C21 C22 H22 119.5
C23 C22 H22 119.5
N1 C17 C18 117.48(16)
N1 C17 H17A 107.9
C18 C17 H17A 107.9
N1 C17 H17B 107.9
C18 C17 H17B 107.9
H17A C17 H17B 107.2
Si5 C12 H12A 109.5
Si5 C12 H12B 109.5
H12A C12 H12B 109.5
Si5 C12 H12C 109.5
H12A C12 H12C 109.5
H12B C12 H12C 109.5
Si5 C11 H11A 109.5
Si5 C11 H11B 109.5
H11A C11 H11B 109.5
Si5 C11 H11C 109.5
H11A C11 H11C 109.5
H11B C11 H11C 109.5
Si4 C14 H14A 109.5
Si4 C14 H14B 109.5
H14A C14 H14B 109.5
Si4 C14 H14C 109.5
H14A C14 H14C 109.5
H14B C14 H14C 109.5
Si4 C15 H15A 109.5
Si4 C15 H15B 109.5
H15A C15 H15B 109.5
Si4 C15 H15C 109.5
H15A C15 H15C 109.5
H15B C15 H15C 109.5
Si4 C16 H16A 109.5
Si4 C16 H16B 109.5
H16A C16 H16B 109.5
Si4 C16 H16C 109.5
H16A C16 H16C 109.5
H16B C16 H16C 109.5
Si3 C10 H10A 109.5
Si3 C10 H10B 109.5
H10A C10 H10B 109.5
Si3 C10 H10C 109.5
H10A C10 H10C 109.5
H10B C10 H10C 109.5
Si3 C9 H9A 109.5
Si3 C9 H9B 109.5
H9A C9 H9B 109.5
Si3 C9 H9C 109.5
H9A C9 H9C 109.5
H9B C9 H9C 109.5
Si3 C8 H8A 109.5
Si3 C8 H8B 109.5
H8A C8 H8B 109.5
Si3 C8 H8C 109.5
H8A C8 H8C 109.5
H8B C8 H8C 109.5
Si2 C7 H7A 109.5
Si2 C7 H7B 109.5
H7A C7 H7B 109.5
Si2 C7 H7C 109.5
H7A C7 H7C 109.5
H7B C7 H7C 109.5
Si2 C6 H6A 109.5
Si2 C6 H6B 109.5
H6A C6 H6B 109.5
Si2 C6 H6C 109.5
H6A C6 H6C 109.5
H6B C6 H6C 109.5
Si2 C5 H5A 109.5
Si2 C5 H5B 109.5
H5A C5 H5B 109.5
Si2 C5 H5C 109.5
H5A C5 H5C 109.5
H5B C5 H5C 109.5
C3 C4 Si4 107.66(10)
C3 C4 Si1 99.72(10)
Si4 C4 Si1 122.11(8)
C3 C4 Si5 109.55(11)
Si4 C4 Si5 108.41(8)
Si1 C4 Si5 108.70(8)
C2 C1 Si1 96.74(10)
C2 C1 Si2 108.18(11)
Si1 C1 Si2 109.75(9)
C2 C1 Si3 108.87(11)
Si1 C1 Si3 122.38(9)
Si2 C1 Si3 109.57(8)
C3 C2 C1 110.97(13)
C3 C2 H2A 109.4
C1 C2 H2A 109.4
C3 C2 H2B 109.4
C1 C2 H2B 109.4
H2A C2 H2B 108.0
C2 C3 C4 111.37(13)
C2 C3 H3A 109.4
C4 C3 H3A 109.4
C2 C3 H3B 109.4
C4 C3 H3B 109.4
H3A C3 H3B 108.0
C17 N1 C24 114.27(13)
C17 N1 Si1 122.19(12)
C24 N1 Si1 116.02(11)
N1 C24 C25 114.62(15)
N1 C24 H24A 108.6
C25 C24 H24A 108.6
N1 C24 H24B 108.6
C25 C24 H24B 108.6
H24A C24 H24B 107.6
Si5 C13 H13A 109.5
Si5 C13 H13B 109.5
H13A C13 H13B 109.5
Si5 C13 H13C 109.5
H13A C13 H13C 109.5
H13B C13 H13C 109.5

loop_
_geom_bond_atom_site_label_1
_geom_bond_atom_site_label_2
_geom_bond_distance
Si1 N1 1.7392(14)
Si1 C1 1.8994(17)
Si1 C4 1.9135(15)
Si1 H1 1.432(18)
Si4 C16 1.866(2)
Si4 C15 1.871(2)
Si4 C14 1.886(2)
Si4 C4 1.9049(16)
Si5 C11 1.875(2)
Si5 C13 1.877(2)
Si5 C12 1.879(2)
Si5 C4 1.9155(16)
Si3 C10 1.869(2)
Si3 C8 1.876(2)
Si3 C9 1.890(2)
Si3 C1 1.9201(17)
Si2 C6 1.869(3)
Si2 C5 1.872(3)
Si2 C7 1.875(3)
Si2 C1 1.9091(17)
C25 C30 1.378(3)
C25 C26 1.383(3)
C25 C24 1.516(3)
C18 C19 1.377(3)
C18 C23 1.385(3)
C18 C17 1.519(3)
C30 C29 1.386(3)
C30 H30 0.9300
C26 C27 1.383(3)
C26 H26 0.9300
C27 C28 1.374(4)
C27 H27 0.9300
C29 C28 1.365(4)
C29 H29 0.9300
C19 C20 1.395(3)
C19 H19 0.9300
C28 H28 0.9300
C23 C22 1.387(4)
C23 H23 0.9300
C20 C21 1.364(4)
C20 H20 0.9300
C21 C22 1.363(5)
C21 H21 0.9300
C22 H22 0.9300
C17 N1 1.454(2)
C17 H17A 0.9700
C17 H17B 0.9700
C12 H12A 0.9600
C12 H12B 0.9600
C12 H12C 0.9600
C11 H11A 0.9600
C11 H11B 0.9600
C11 H11C 0.9600
C14 H14A 0.9600
C14 H14B 0.9600
C14 H14C 0.9600
C15 H15A 0.9600
C15 H15B 0.9600
C15 H15C 0.9600
C16 H16A 0.9600
C16 H16B 0.9600
C16 H16C 0.9600
C10 H10A 0.9600
C10 H10B 0.9600
C10 H10C 0.9600
C9 H9A 0.9600
C9 H9B 0.9600
C9 H9C 0.9600
C8 H8A 0.9600
C8 H8B 0.9600
C8 H8C 0.9600
C7 H7A 0.9600
C7 H7B 0.9600
C7 H7C 0.9600
C6 H6A 0.9600
C6 H6B 0.9600
C6 H6C 0.9600
C5 H5A 0.9600
C5 H5B 0.9600
C5 H5C 0.9600
C4 C3 1.581(2)
C1 C2 1.584(2)
C2 C3 1.533(2)
C2 H2A 0.9700
C2 H2B 0.9700
C3 H3A 0.9700
C3 H3B 0.9700
N1 C24 1.480(2)
C24 H24A 0.9700
C24 H24B 0.9700
C13 H13A 0.9600
C13 H13B 0.9600
C13 H13C 0.9600

loop_
_geom_torsion_atom_site_label_1
_geom_torsion_atom_site_label_2
_geom_torsion_atom_site_label_3
_geom_torsion_atom_site_label_4
_geom_torsion
C26 C25 C30 C29 -0.5(4)
C24 C25 C30 C29 177.7(2)
C30 C25 C26 C27 0.5(3)
C24 C25 C26 C27 -177.8(2)
C25 C26 C27 C28 0.3(4)
C25 C30 C29 C28 -0.1(4)
C23 C18 C19 C20 0.1(3)
C17 C18 C19 C20 179.1(2)
C30 C29 C28 C27 0.9(4)
C26 C27 C28 C29 -0.9(4)
C19 C18 C23 C22 1.1(4)
C17 C18 C23 C22 -178.0(3)
C18 C19 C20 C21 -1.0(4)
C19 C20 C21 C22 0.7(5)
C20 C21 C22 C23 0.5(5)
C18 C23 C22 C21 -1.4(5)
C19 C18 C17 N1 8.2(3)
C23 C18 C17 N1 -172.7(2)
C16 Si4 C4 C3 76.85(15)
C15 Si4 C4 C3 -160.88(13)
C14 Si4 C4 C3 -38.97(14)
C16 Si4 C4 Si1 -37.29(16)
C15 Si4 C4 Si1 84.98(14)
C14 Si4 C4 Si1 -153.12(11)
C16 Si4 C4 Si5 -164.72(12)
C15 Si4 C4 Si5 -42.45(13)
C14 Si4 C4 Si5 79.46(11)
N1 Si1 C4 C3 -132.37(10)
C1 Si1 C4 C3 0.10(11)
N1 Si1 C4 Si4 -14.27(13)
C1 Si1 C4 Si4 118.20(10)
N1 Si1 C4 Si5 113.02(8)
C1 Si1 C4 Si5 -114.51(8)
C11 Si5 C4 C3 -42.99(14)
C13 Si5 C4 C3 -164.13(12)
C12 Si5 C4 C3 74.11(14)
C11 Si5 C4 Si4 -160.22(10)
C13 Si5 C4 Si4 78.64(11)
C12 Si5 C4 Si4 -43.12(12)
C11 Si5 C4 Si1 65.03(12)
C13 Si5 C4 Si1 -56.11(11)
C12 Si5 C4 Si1 -177.87(10)
N1 Si1 C1 C2 155.99(10)
C4 Si1 C1 C2 23.33(11)
N1 Si1 C1 Si2 -91.91(10)
C4 Si1 C1 Si2 135.43(8)
N1 Si1 C1 Si3 38.57(13)
C4 Si1 C1 Si3 -94.10(10)
C6 Si2 C1 C2 159.68(14)
C5 Si2 C1 C2 40.27(18)
C7 Si2 C1 C2 -76.25(16)
C6 Si2 C1 Si1 55.25(13)
C5 Si2 C1 Si1 -64.16(15)
C7 Si2 C1 Si1 179.32(12)
C6 Si2 C1 Si3 -81.76(13)
C5 Si2 C1 Si3 158.83(14)
C7 Si2 C1 Si3 42.30(14)
C10 Si3 C1 C2 -86.27(15)
C8 Si3 C1 C2 32.63(15)
C9 Si3 C1 C2 152.45(13)
C10 Si3 C1 Si1 25.05(15)
C8 Si3 C1 Si1 143.95(12)
C9 Si3 C1 Si1 -96.23(13)
C10 Si3 C1 Si2 155.60(11)
C8 Si3 C1 Si2 -85.50(12)
C9 Si3 C1 Si2 34.32(13)
Si1 C1 C2 C3 -42.65(15)
Si2 C1 C2 C3 -156.04(12)
Si3 C1 C2 C3 84.96(15)
C1 C2 C3 C4 49.44(19)
Si4 C4 C3 C2 -154.41(12)
Si1 C4 C3 C2 -26.06(15)
Si5 C4 C3 C2 87.89(14)
C18 C17 N1 C24 68.4(2)
C18 C17 N1 Si1 -143.16(14)
C1 Si1 N1 C17 14.43(17)
C4 Si1 N1 C17 138.71(13)
C1 Si1 N1 C24 162.41(11)
C4 Si1 N1 C24 -73.32(14)
C17 N1 C24 C25 45.7(2)
Si1 N1 C24 C25 -104.77(15)
C30 C25 C24 N1 -105.2(2)
C26 C25 C24 N1 73.0(2)
